data_4507035
loop_
_publ_author_name
'Gao, Jiabin'
'Bhadbhade, Mohan M.'
'Bishop, Roger'

_publ_section_title
;
 Polymorphic Crystals Formed by an Achiral Diol under Ambient Conditions
;
_journal_issue 11
_journal_name_full 'Crystal Growth &amp; Design'
_journal_page_first 5746
_journal_paper_doi 10.1021/cg301259f
_journal_volume 12
_journal_year 2012
_chemical_formula_sum 'C24 H26 N2 O2'
_chemical_formula_weight 374.47
_chemical_name_systematic
; 
 ? 
;
_space_group_IT_number 14
_symmetry_cell_setting monoclinic
_symmetry_space_group_name_Hall '-P 2ybc'
_symmetry_space_group_name_H-M 'P 1 21/c 1'
_atom_sites_solution_hydrogens geom
_atom_sites_solution_primary direct
_atom_sites_solution_secondary difmap
_audit_creation_method SHELXL-97
_cell_angle_alpha 90.00
_cell_angle_beta 98.419(2)
_cell_angle_gamma 90.00
_cell_formula_units_Z 4
_cell_length_a 19.0145(9)
_cell_length_b 9.8544(4)
_cell_length_c 10.6615(4)
_cell_measurement_reflns_used 5830
_cell_measurement_temperature 155(2)
_cell_measurement_theta_max 26.993
_cell_measurement_theta_min 2.829
_cell_volume 1976.19(14)
_computing_cell_refinement '<i>APEX2 </i>(Bruker, 2007)'
_computing_data_collection '<i>APEX2 </i>(Bruker, 2007)'
_computing_data_reduction '<i>APEX2 </i>(Bruker, 2007)'
_computing_molecular_graphics '<i>SHELXTL-Plus</i> (Sheldrick, 2008)'
_computing_structure_refinement 'SHELXL-97 (Sheldrick, 2008)'
_computing_structure_solution 'SHELXS-97 (Sheldrick, 2008)'
_diffrn_ambient_temperature 155(2)
_diffrn_measured_fraction_theta_full 0.997
_diffrn_measured_fraction_theta_max 0.997
_diffrn_measurement_device_type 'Bruker kappa APEXII CCD Diffractometer'
_diffrn_measurement_method '\f scans, and \w scans with \k offsets'
_diffrn_radiation_monochromator graphite
_diffrn_radiation_source 'fine-focus sealed tube'
_diffrn_radiation_type MoK\a
_diffrn_radiation_wavelength 0.71073
_diffrn_reflns_av_R_equivalents 0.0370
_diffrn_reflns_av_sigmaI/netI 0.0334
_diffrn_reflns_limit_h_max 24
_diffrn_reflns_limit_h_min -24
_diffrn_reflns_limit_k_max 9
_diffrn_reflns_limit_k_min -12
_diffrn_reflns_limit_l_max 13
_diffrn_reflns_limit_l_min -11
_diffrn_reflns_number 15365
_diffrn_reflns_theta_full 27.00
_diffrn_reflns_theta_max 27.00
_diffrn_reflns_theta_min 2.17
_exptl_absorpt_coefficient_mu 0.080
_exptl_absorpt_correction_T_max 0.9863
_exptl_absorpt_correction_T_min 0.9682
_exptl_absorpt_correction_type multi-scan
_exptl_absorpt_process_details 'SADABS (Bruker, 2001)'
_exptl_crystal_colour Colourless
_exptl_crystal_density_diffrn 1.259
_exptl_crystal_density_method 'not measured'
_exptl_crystal_description Block
_exptl_crystal_F_000 800
_exptl_crystal_size_max 0.41
_exptl_crystal_size_mid 0.27
_exptl_crystal_size_min 0.17
_refine_diff_density_max 0.538
_refine_diff_density_min -0.583
_refine_diff_density_rms 0.044
_refine_ls_extinction_method none
_refine_ls_goodness_of_fit_ref 1.044
_refine_ls_hydrogen_treatment constr
_refine_ls_matrix_type full
_refine_ls_number_parameters 255
_refine_ls_number_reflns 4293
_refine_ls_number_restraints 0
_refine_ls_restrained_S_all 1.044
_refine_ls_R_factor_all 0.0723
_refine_ls_R_factor_gt 0.0540
_refine_ls_shift/su_max 0.000
_refine_ls_shift/su_mean 0.000
_refine_ls_structure_factor_coef Fsqd
_refine_ls_weighting_details 'calc w=1/[\s^2^(Fo^2^)+(0.0576P)^2^+1.2632P] where P=(Fo^2^+2Fc^2^)/3'
_refine_ls_weighting_scheme calc
_refine_ls_wR_factor_gt 0.1334
_refine_ls_wR_factor_ref 0.1485
_reflns_number_gt 3308
_reflns_number_total 4293
_reflns_threshold_expression >2sigma(I)
_cod_data_source_file cg301259f_si_003.cif
_cod_data_source_block jiabin177
_cod_depositor_comments
;
The following automatic conversions were performed:

'_symmetry_cell_setting' value 'Monoclinic' changed to 'monoclinic'
according to /home/saulius/struct/CIF-dictionaries/cif_core.dic
dictionary named 'cif_core.dic' version 2.4.2 from
2011-04-26.

'_exptl_absorpt_correction_type' value 'Multi-scan'
changed to 'multi-scan' according to
/home/saulius/struct/CIF-dictionaries/cif_core.dic dictionary named
'cif_core.dic' version 2.4.2 from 2011-04-26.

Automatic conversion script
Id: cif_fix_values 1891 2012-01-12 08:04:46Z andrius 
;
_cod_original_sg_symbol_H-M P2(1)/c
_cod_database_code 4507035

loop_
_symmetry_equiv_pos_as_xyz
'x, y, z'
'-x, y+1/2, -z+1/2'
'-x, -y, -z'
'x, -y-1/2, z-1/2'

loop_
_atom_site_label
_atom_site_type_symbol
_atom_site_fract_x
_atom_site_fract_y
_atom_site_fract_z
_atom_site_U_iso_or_equiv
_atom_site_adp_type
_atom_site_occupancy
_atom_site_symmetry_multiplicity
_atom_site_calc_flag
_atom_site_refinement_flags
C1 C 0.64373(9) 0.75149(19) 0.38996(17) 0.0316(4) Uani 1 1 d .
H1 H 0.6443 0.8116 0.4656 0.038 Uiso 1 1 calc R
C2 C 0.57439(9) 0.77447(19) 0.2996(2) 0.0377(4) Uani 1 1 d .
H2A H 0.5399 0.8243 0.3435 0.045 Uiso 1 1 calc R
H2B H 0.5836 0.8287 0.2256 0.045 Uiso 1 1 calc R
C3 C 0.54442(8) 0.63549(17) 0.25623(15) 0.0252(3) Uani 1 1 d .
C4 C 0.57146(9) 0.5428(2) 0.36762(19) 0.0373(4) Uani 1 1 d .
H4A H 0.5785 0.4496 0.3371 0.045 Uiso 1 1 calc R
H4B H 0.5366 0.5393 0.4280 0.045 Uiso 1 1 calc R
C5 C 0.64226(9) 0.6012(2) 0.43275(16) 0.0344(4) Uani 1 1 d .
H5 H 0.6431 0.5980 0.5267 0.041 Uiso 1 1 calc R
C6 C 0.71051(10) 0.5382(2) 0.4001(3) 0.0542(6) Uani 1 1 d .
H6A H 0.7455 0.5281 0.4779 0.065 Uiso 1 1 calc R
H6B H 0.7004 0.4470 0.3626 0.065 Uiso 1 1 calc R
C7 C 0.74058(9) 0.62928(19) 0.30614(15) 0.0292(4) Uani 1 1 d .
C8 C 0.71359(10) 0.7689(2) 0.3363(2) 0.0452(5) Uani 1 1 d .
H8A H 0.7057 0.8249 0.2584 0.054 Uiso 1 1 calc R
H8B H 0.7491 0.8152 0.3990 0.054 Uiso 1 1 calc R
C9 C 0.82140(9) 0.62652(16) 0.31836(16) 0.0265(4) Uani 1 1 d .
C10 C 0.85617(10) 0.6227(2) 0.21249(18) 0.0363(4) Uani 1 1 d .
H10 H 0.8299 0.6196 0.1296 0.044 Uiso 1 1 calc R
C11 C 0.92958(10) 0.6233(2) 0.2298(2) 0.0414(5) Uani 1 1 d .
H11 H 0.9544 0.6205 0.1587 0.050 Uiso 1 1 calc R
C12 C 0.96635(10) 0.6282(2) 0.3507(2) 0.0410(5) Uani 1 1 d .
H12 H 1.0168 0.6284 0.3651 0.049 Uiso 1 1 calc R
C13 C 0.92765(10) 0.63277(19) 0.45074(19) 0.0367(4) Uani 1 1 d .
H13 H 0.9530 0.6365 0.5344 0.044 Uiso 1 1 calc R
C14 C 0.46379(8) 0.63721(16) 0.22029(15) 0.0235(3) Uani 1 1 d .
C15 C 0.41864(9) 0.66697(19) 0.30811(17) 0.0322(4) Uani 1 1 d .
H15 H 0.4373 0.6872 0.3936 0.039 Uiso 1 1 calc R
C16 C 0.34623(10) 0.6665(2) 0.26869(19) 0.0390(5) Uani 1 1 d .
H16 H 0.3144 0.6857 0.3272 0.047 Uiso 1 1 calc R
C17 C 0.32041(9) 0.63792(19) 0.14353(19) 0.0342(4) Uani 1 1 d .
H17 H 0.2707 0.6368 0.1144 0.041 Uiso 1 1 calc R
C18 C 0.36855(9) 0.61105(17) 0.06225(17) 0.0297(4) Uani 1 1 d .
H18 H 0.3510 0.5925 -0.0241 0.036 Uiso 1 1 calc R
C1B C 0.15112(11) 0.7504(2) 0.2539(2) 0.0415(5) Uani 1 1 d .
H1B H 0.1650 0.8335 0.2954 0.050 Uiso 1 1 calc R
C2B C 0.11873(11) 0.7513(2) 0.1295(2) 0.0421(5) Uani 1 1 d .
H2B1 H 0.1100 0.8349 0.0857 0.051 Uiso 1 1 calc R
C3B C 0.09905(11) 0.6309(2) 0.0688(2) 0.0464(5) Uani 1 1 d .
H3B H 0.0767 0.6311 -0.0170 0.056 Uiso 1 1 calc R
C4B C 0.11194(12) 0.5094(2) 0.1333(2) 0.0484(5) Uani 1 1 d .
H4B1 H 0.0987 0.4260 0.0917 0.058 Uiso 1 1 calc R
C5B C 0.14409(11) 0.5093(2) 0.2583(2) 0.0446(5) Uani 1 1 d .
H5B H 0.1528 0.4261 0.3027 0.054 Uiso 1 1 calc R
C6B C 0.16347(11) 0.6301(2) 0.31805(19) 0.0412(5) Uani 1 1 d .
H6B1 H 0.1855 0.6303 0.4040 0.049 Uiso 1 1 calc R
N1 N 0.85658(7) 0.63230(15) 0.43648(14) 0.0294(3) Uani 1 1 d .
N2 N 0.43934(7) 0.60976(14) 0.09915(13) 0.0266(3) Uani 1 1 d .
O1 O 0.57521(7) 0.5929(2) 0.14898(13) 0.0633(6) Uani 1 1 d .
H1A H 0.5429 0.5795 0.0876 0.095 Uiso 1 1 calc R
O2 O 0.71523(8) 0.5913(3) 0.18014(16) 0.1079(11) Uani 1 1 d .
H2 H 0.6706 0.5866 0.1701 0.162 Uiso 1 1 calc R

loop_
_atom_site_aniso_label
_atom_site_aniso_U_11
_atom_site_aniso_U_22
_atom_site_aniso_U_33
_atom_site_aniso_U_23
_atom_site_aniso_U_13
_atom_site_aniso_U_12
C1 0.0269(8) 0.0342(10) 0.0340(9) -0.0173(7) 0.0053(7) -0.0022(7)
C2 0.0304(9) 0.0279(9) 0.0530(12) 0.0022(8) 0.0004(8) -0.0058(7)
C3 0.0240(8) 0.0303(9) 0.0226(8) -0.0046(6) 0.0072(6) -0.0029(6)
C4 0.0273(8) 0.0345(10) 0.0492(11) 0.0128(8) 0.0023(8) -0.0035(7)
C5 0.0326(9) 0.0513(12) 0.0186(8) 0.0084(7) 0.0018(7) -0.0064(8)
C6 0.0263(9) 0.0326(11) 0.1025(19) 0.0271(12) 0.0055(10) -0.0012(8)
C7 0.0236(8) 0.0384(10) 0.0241(8) -0.0073(7) -0.0011(6) 0.0046(7)
C8 0.0314(10) 0.0292(10) 0.0781(15) 0.0105(10) 0.0186(10) 0.0045(8)
C9 0.0256(8) 0.0234(8) 0.0296(8) -0.0019(6) 0.0014(6) 0.0041(6)
C10 0.0328(9) 0.0438(11) 0.0325(9) 0.0026(8) 0.0053(7) 0.0067(8)
C11 0.0357(10) 0.0436(12) 0.0483(12) 0.0035(9) 0.0172(9) 0.0030(8)
C12 0.0227(8) 0.0356(10) 0.0645(13) -0.0020(9) 0.0059(8) -0.0006(7)
C13 0.0270(9) 0.0368(10) 0.0433(11) -0.0045(8) -0.0054(8) 0.0017(7)
C14 0.0260(8) 0.0195(8) 0.0255(8) -0.0009(6) 0.0050(6) -0.0030(6)
C15 0.0286(9) 0.0400(10) 0.0286(9) -0.0067(7) 0.0066(7) -0.0008(7)
C16 0.0293(9) 0.0468(12) 0.0429(11) -0.0088(9) 0.0124(8) 0.0014(8)
C17 0.0226(8) 0.0324(10) 0.0463(11) -0.0042(8) 0.0011(7) 0.0008(7)
C18 0.0298(8) 0.0257(9) 0.0319(9) -0.0022(7) -0.0010(7) 0.0004(7)
C1B 0.0412(11) 0.0348(11) 0.0507(12) -0.0019(9) 0.0139(9) 0.0034(8)
C2B 0.0438(11) 0.0358(11) 0.0488(12) 0.0148(9) 0.0137(9) 0.0104(9)
C3B 0.0447(11) 0.0560(14) 0.0387(11) 0.0028(10) 0.0068(9) 0.0042(10)
C4B 0.0544(13) 0.0345(11) 0.0605(14) -0.0065(10) 0.0224(11) -0.0028(9)
C5B 0.0485(11) 0.0363(11) 0.0543(13) 0.0170(9) 0.0250(10) 0.0146(9)
C6B 0.0379(10) 0.0502(12) 0.0372(10) 0.0068(9) 0.0119(8) 0.0135(9)
N1 0.0259(7) 0.0296(8) 0.0309(7) -0.0017(6) -0.0015(6) 0.0016(6)
N2 0.0270(7) 0.0278(7) 0.0248(7) -0.0014(6) 0.0031(5) -0.0013(6)
O1 0.0239(7) 0.1339(16) 0.0329(8) -0.0387(9) 0.0069(6) -0.0051(8)
O2 0.0280(8) 0.248(3) 0.0439(10) -0.0743(14) -0.0062(7) 0.0230(13)

loop_
_atom_type_symbol
_atom_type_description
_atom_type_scat_dispersion_real
_atom_type_scat_dispersion_imag
_atom_type_scat_source
C C 0.0033 0.0016 'International Tables Vol C Tables 4.2.6.8 and 6.1.1.4'
H H 0.0000 0.0000 'International Tables Vol C Tables 4.2.6.8 and 6.1.1.4'
N N 0.0061 0.0033 'International Tables Vol C Tables 4.2.6.8 and 6.1.1.4'
O O 0.0106 0.0060 'International Tables Vol C Tables 4.2.6.8 and 6.1.1.4'

loop_
_geom_angle_atom_site_label_1
_geom_angle_atom_site_label_2
_geom_angle_atom_site_label_3
_geom_angle
C8 C1 C2 117.54(17)
C8 C1 C5 105.71(14)
C2 C1 C5 105.97(14)
C8 C1 H1 109.1
C2 C1 H1 109.1
C5 C1 H1 109.1
C3 C2 C1 107.83(15)
C3 C2 H2A 110.1
C1 C2 H2A 110.1
C3 C2 H2B 110.1
C1 C2 H2B 110.1
H2A C2 H2B 108.5
O1 C3 C14 108.57(13)
O1 C3 C4 108.51(16)
C14 C3 C4 114.45(14)
O1 C3 C2 109.18(15)
C14 C3 C2 112.49(14)
C4 C3 C2 103.44(14)
C3 C4 C5 107.53(14)
C3 C4 H4A 110.2
C5 C4 H4A 110.2
C3 C4 H4B 110.2
C5 C4 H4B 110.2
H4A C4 H4B 108.5
C6 C5 C4 117.64(18)
C6 C5 C1 105.62(14)
C4 C5 C1 106.11(14)
C6 C5 H5 109.1
C4 C5 H5 109.1
C1 C5 H5 109.0
C7 C6 C5 108.98(15)
C7 C6 H6A 109.9
C5 C6 H6A 109.9
C7 C6 H6B 109.9
C5 C6 H6B 109.9
H6A C6 H6B 108.3
O2 C7 C6 111.2(2)
O2 C7 C8 111.29(18)
C6 C7 C8 102.98(16)
O2 C7 C9 106.06(14)
C6 C7 C9 113.94(15)
C8 C7 C9 111.46(15)
C7 C8 C1 108.44(15)
C7 C8 H8A 110.0
C1 C8 H8A 110.0
C7 C8 H8B 110.0
C1 C8 H8B 110.0
H8A C8 H8B 108.4
N1 C9 C10 122.26(16)
N1 C9 C7 116.03(15)
C10 C9 C7 121.67(15)
C11 C10 C9 118.91(18)
C11 C10 H10 120.5
C9 C10 H10 120.5
C12 C11 C10 119.37(18)
C12 C11 H11 120.3
C10 C11 H11 120.3
C11 C12 C13 118.02(17)
C11 C12 H12 121.0
C13 C12 H12 121.0
N1 C13 C12 123.73(18)
N1 C13 H13 118.1
C12 C13 H13 118.1
N2 C14 C15 122.15(15)
N2 C14 C3 115.84(14)
C15 C14 C3 122.01(14)
C16 C15 C14 118.75(16)
C16 C15 H15 120.6
C14 C15 H15 120.6
C15 C16 C17 119.51(17)
C15 C16 H16 120.2
C17 C16 H16 120.2
C18 C17 C16 118.20(16)
C18 C17 H17 120.9
C16 C17 H17 120.9
N2 C18 C17 123.17(16)
N2 C18 H18 118.4
C17 C18 H18 118.4
C6B C1B C2B 120.4(2)
C6B C1B H1B 119.8
C2B C1B H1B 119.8
C3B C2B C1B 119.96(19)
C3B C2B H2B1 120.0
C1B C2B H2B1 120.0
C2B C3B C4B 119.7(2)
C2B C3B H3B 120.2
C4B C3B H3B 120.2
C5B C4B C3B 120.0(2)
C5B C4B H4B1 120.0
C3B C4B H4B1 120.0
C6B C5B C4B 119.83(19)
C6B C5B H5B 120.1
C4B C5B H5B 120.1
C1B C6B C5B 120.14(19)
C1B C6B H6B1 119.9
C5B C6B H6B1 119.9
C13 N1 C9 117.70(16)
C14 N2 C18 118.21(14)
C3 O1 H1A 109.5
C7 O2 H2 109.5

loop_
_geom_bond_atom_site_label_1
_geom_bond_atom_site_label_2
_geom_bond_distance
C1 C8 1.531(2)
C1 C2 1.532(2)
C1 C5 1.551(3)
C1 H1 1.0000
C2 C3 1.529(2)
C2 H2A 0.9900
C2 H2B 0.9900
C3 O1 1.422(2)
C3 C14 1.525(2)
C3 C4 1.527(2)
C4 C5 1.534(2)
C4 H4A 0.9900
C4 H4B 0.9900
C5 C6 1.524(3)
C5 H5 1.0000
C6 C7 1.518(3)
C6 H6A 0.9900
C6 H6B 0.9900
C7 O2 1.410(2)
C7 C8 1.519(3)
C7 C9 1.523(2)
C8 H8A 0.9900
C8 H8B 0.9900
C9 N1 1.338(2)
C9 C10 1.390(2)
C10 C11 1.381(3)
C10 H10 0.9500
C11 C12 1.375(3)
C11 H11 0.9500
C12 C13 1.382(3)
C12 H12 0.9500
C13 N1 1.338(2)
C13 H13 0.9500
C14 N2 1.335(2)
C14 C15 1.391(2)
C15 C16 1.379(2)
C15 H15 0.9500
C16 C17 1.382(3)
C16 H16 0.9500
C17 C18 1.375(3)
C17 H17 0.9500
C18 N2 1.346(2)
C18 H18 0.9500
C1B C6B 1.372(3)
C1B C2B 1.378(3)
C1B H1B 0.9500
C2B C3B 1.377(3)
C2B H2B1 0.9500
C3B C4B 1.385(3)
C3B H3B 0.9500
C4B C5B 1.382(3)
C4B H4B1 0.9500
C5B C6B 1.375(3)
C5B H5B 0.9500
C6B H6B1 0.9500
O1 H1A 0.8400
O2 H2 0.8400

loop_
_geom_torsion_atom_site_label_1
_geom_torsion_atom_site_label_2
_geom_torsion_atom_site_label_3
_geom_torsion_atom_site_label_4
_geom_torsion
C8 C1 C2 C3 100.30(18)
C5 C1 C2 C3 -17.54(19)
C1 C2 C3 O1 -86.40(18)
C1 C2 C3 C14 153.01(14)
C1 C2 C3 C4 28.98(19)
O1 C3 C4 C5 86.31(18)
C14 C3 C4 C5 -152.29(15)
C2 C3 C4 C5 -29.55(19)
C3 C4 C5 C6 -98.68(19)
C3 C4 C5 C1 19.2(2)
C8 C1 C5 C6 -0.9(2)
C2 C1 C5 C6 124.60(17)
C8 C1 C5 C4 -126.46(17)
C2 C1 C5 C4 -1.00(19)
C4 C5 C6 C7 101.2(2)
C1 C5 C6 C7 -16.9(2)
C5 C6 C7 O2 -91.6(2)
C5 C6 C7 C8 27.7(2)
C5 C6 C7 C9 148.59(16)
O2 C7 C8 C1 91.1(2)
C6 C7 C8 C1 -28.1(2)
C9 C7 C8 C1 -150.69(16)
C2 C1 C8 C7 -99.66(19)
C5 C1 C8 C7 18.3(2)
O2 C7 C9 N1 -166.86(19)
C6 C7 C9 N1 -44.2(2)
C8 C7 C9 N1 71.9(2)
O2 C7 C9 C10 15.1(3)
C6 C7 C9 C10 137.85(19)
C8 C7 C9 C10 -106.1(2)
N1 C9 C10 C11 0.7(3)
C7 C9 C10 C11 178.59(17)
C9 C10 C11 C12 -0.2(3)
C10 C11 C12 C13 -0.3(3)
C11 C12 C13 N1 0.2(3)
O1 C3 C14 N2 -4.6(2)
C4 C3 C14 N2 -125.96(16)
C2 C3 C14 N2 116.35(16)
O1 C3 C14 C15 176.07(17)
C4 C3 C14 C15 54.7(2)
C2 C3 C14 C15 -63.0(2)
N2 C14 C15 C16 0.7(3)
C3 C14 C15 C16 -179.96(17)
C14 C15 C16 C17 -0.6(3)
C15 C16 C17 C18 -0.2(3)
C16 C17 C18 N2 0.8(3)
C6B C1B C2B C3B -0.5(3)
C1B C2B C3B C4B 0.0(3)
C2B C3B C4B C5B 0.3(3)
C3B C4B C5B C6B -0.3(3)
C2B C1B C6B C5B 0.5(3)
C4B C5B C6B C1B -0.2(3)
C12 C13 N1 C9 0.3(3)
C10 C9 N1 C13 -0.7(3)
C7 C9 N1 C13 -178.73(15)
C15 C14 N2 C18 -0.1(2)
C3 C14 N2 C18 -179.47(14)
C17 C18 N2 C14 -0.7(2)
